data_2204912
loop_
_publ_author_name
'Huo, Li Hua'
'Xu, Shi Xiao'
'Gao, Shan'
'Zain, Sharifuddin M.'
'Ng, Seik Weng'

_publ_section_title
;
 6-Amino-2-ammoniotoluene-4-sulfonate
;
_journal_issue 1
_journal_name_full 'Acta Crystallographica Section E'
_journal_page_first o100
_journal_page_last o101
_journal_paper_doi 10.1107/S1600536804032234
_journal_volume 61
_journal_year 2005
_chemical_formula_iupac 'C7 H10 N2 O3 S'
_chemical_formula_moiety 'C7 H10 N2 O3 S'
_chemical_formula_sum 'C7 H10 N2 O3 S'
_chemical_formula_weight 202.23
_chemical_name_common '2,6-Diaminotoluene-4-sulfonic acid'
_chemical_name_systematic
;
2-amino-6-ammoniotoluene-4-sulfonate
;
_space_group_IT_number 14
_symmetry_cell_setting monoclinic
_symmetry_space_group_name_Hall '-P 2ybc'
_symmetry_space_group_name_H-M 'P 1 21/c 1'
_atom_sites_solution_hydrogens geom
_atom_sites_solution_primary direct
_atom_sites_solution_secondary difmap
_audit_creation_method SHELXL-97
_cell_angle_alpha 90.00
_cell_angle_beta 116.45(3)
_cell_angle_gamma 90.00
_cell_formula_units_Z 4
_cell_length_a 8.420(2)
_cell_length_b 13.087(3)
_cell_length_c 8.938(2)
_cell_measurement_reflns_used 7571
_cell_measurement_temperature 295(2)
_cell_measurement_theta_max 27.5
_cell_measurement_theta_min 3.1
_cell_volume 881.8(4)
_computing_cell_refinement RAPID-AUTO
_computing_data_collection 'RAPID-AUTO (Rigaku Corporation, 1998)'
_computing_data_reduction 'CrystalStructure (Rigaku/MSC & Rigaku Corporation, 2002)'
_computing_molecular_graphics 'ORTEPII (Johnson, 1976)'
_computing_publication_material SHELXL97
_computing_structure_refinement 'SHELXL97 (Sheldrick, 1997)'
_computing_structure_solution 'SHELXS97 (Sheldrick, 1997)'
_diffrn_ambient_temperature 295(2)
_diffrn_measured_fraction_theta_full 1.00
_diffrn_measured_fraction_theta_max 1.00
_diffrn_measurement_device_type 'Rigaku R-AXIS RAPID'
_diffrn_measurement_method '\w scan'
_diffrn_radiation_monochromator graphite
_diffrn_radiation_source 'fine-focus sealed tube'
_diffrn_radiation_type MoK\a
_diffrn_radiation_wavelength 0.71073
_diffrn_reflns_av_R_equivalents 0.061
_diffrn_reflns_av_sigmaI/netI 0.050
_diffrn_reflns_limit_h_max 10
_diffrn_reflns_limit_h_min -10
_diffrn_reflns_limit_k_max 16
_diffrn_reflns_limit_k_min -16
_diffrn_reflns_limit_l_max 10
_diffrn_reflns_limit_l_min -11
_diffrn_reflns_number 8538
_diffrn_reflns_theta_full 27.5
_diffrn_reflns_theta_max 27.5
_diffrn_reflns_theta_min 3.1
_diffrn_standards_decay_% 0
_diffrn_standards_interval_count 0
_diffrn_standards_interval_time 0
_diffrn_standards_number 0
_exptl_absorpt_coefficient_mu 0.343
_exptl_absorpt_correction_T_max 0.967
_exptl_absorpt_correction_T_min 0.790
_exptl_absorpt_correction_type multi-scan
_exptl_absorpt_process_details '(ABSCOR; Higashi, 1995)'
_exptl_crystal_colour colorless
_exptl_crystal_density_diffrn 1.523
_exptl_crystal_density_method 'not measured'
_exptl_crystal_description Block
_exptl_crystal_F_000 424
_exptl_crystal_size_max 0.38
_exptl_crystal_size_mid 0.24
_exptl_crystal_size_min 0.10
_refine_diff_density_max 0.40
_refine_diff_density_min -0.34
_refine_ls_extinction_method none
_refine_ls_goodness_of_fit_ref 1.04
_refine_ls_hydrogen_treatment refall
_refine_ls_matrix_type full
_refine_ls_number_parameters 158
_refine_ls_number_reflns 2010
_refine_ls_number_restraints 10
_refine_ls_restrained_S_all 1.04
_refine_ls_R_factor_all 0.072
_refine_ls_R_factor_gt 0.045
_refine_ls_shift/su_max 0.001
_refine_ls_shift/su_mean <0.001
_refine_ls_structure_factor_coef Fsqd
_refine_ls_weighting_details 'calc w=1/[\s^2^(Fo^2^)+(0.0555P)^2^+0.3519P] where P=(Fo^2^+2Fc^2^)/3'
_refine_ls_weighting_scheme calc
_refine_ls_wR_factor_gt 0.103
_refine_ls_wR_factor_ref 0.115
_reflns_number_gt 1459
_reflns_number_total 2010
_reflns_threshold_expression I>2\s(I)
_cod_data_source_file kp6024.cif
_cod_data_source_block I
_cod_depositor_comments
;
The following automatic conversions were performed:
'_symmetry_cell_setting' value 'Monoclinic' changed to 'monoclinic'
according to '/home/saulius/struct/CIF-dictionaries/cif_core.dic'
dictionary named 'cif_core.dic' version 2.4.1 from
2010-06-29.

'_exptl_absorpt_correction_type' value 'Multi-scan' changed
to 'multi-scan' according to
'/home/saulius/struct/CIF-dictionaries/cif_core.dic' dictionary named
'cif_core.dic' version 2.4.1 from 2010-06-29.

Automatic conversion script
Id: cif_fix_enum 1527 2010-12-29 10:47:43Z saulius 

The following automatic conversions were performed:

'_symmetry_cell_setting' value 'Monoclinic' changed to 'monoclinic'
according to /home/saulius/struct/CIF-dictionaries/cif_core.dic
dictionary named 'cif_core.dic' version 2.4.1 from
2010-06-29.

'_exptl_absorpt_correction_type' value 'Multi-scan'
changed to 'multi-scan' according to
/home/saulius/struct/CIF-dictionaries/cif_core.dic dictionary named
'cif_core.dic' version 2.4.1 from 2010-06-29.

Automatic conversion script
Id: cif_fix_values 1715 2011-07-08 13:25:40Z adriana 
;
_cod_original_cell_volume 881.7(3)
_cod_original_sg_symbol_H-M 'P 21/c'
_cod_database_code 2204912
_cod_database_fobs_code 2204912

loop_
_symmetry_equiv_pos_as_xyz
'x, y, z'
'-x, y+1/2, -z+1/2'
'-x, -y, -z'
'x, -y-1/2, z-1/2'

loop_
_atom_site_label
_atom_site_fract_x
_atom_site_fract_y
_atom_site_fract_z
_atom_site_U_iso_or_equiv
_atom_site_adp_type
_atom_site_calc_flag
_atom_site_refinement_flags
_atom_site_occupancy
_atom_site_type_symbol
S1 0.19936(9) 0.63625(4) 0.84490(7) 0.0226(2) Uani d . 1 S
O1 0.3693(3) 0.68150(10) 0.9522(2) 0.0331(5) Uani d . 1 O
O2 0.1441(3) 0.56330(10) 0.9364(2) 0.0314(4) Uani d . 1 O
O3 0.0634(3) 0.71120(10) 0.7535(2) 0.0318(4) Uani d . 1 O
N1 0.4824(4) 0.3399(2) 0.6817(3) 0.0486(7) Uani d D 1 N
N2 0.1209(3) 0.5796(2) 0.2445(3) 0.0276(5) Uani d D 1 N
C1 0.2308(3) 0.5641(2) 0.6930(3) 0.0227(5) Uani d . 1 C
C2 0.3326(4) 0.4765(2) 0.7422(3) 0.0277(6) Uani d D 1 C
C3 0.3679(4) 0.4212(2) 0.6266(3) 0.0276(5) Uani d . 1 C
C4 0.2938(3) 0.4520(2) 0.4578(3) 0.0249(5) Uani d . 1 C
C5 0.1959(3) 0.5418(2) 0.4177(3) 0.0231(5) Uani d . 1 C
C6 0.1602(3) 0.5984(2) 0.5296(3) 0.0224(5) Uani d D 1 C
C7 0.3264(4) 0.3896(2) 0.3331(3) 0.0330(6) Uani d D 1 C
H1n1 0.513(5) 0.323(3) 0.7824(19) 0.060(10) Uiso d D 1 H
H1n2 0.489(4) 0.299(2) 0.612(3) 0.030(10) Uiso d D 1 H
H2n1 0.196(3) 0.576(3) 0.205(4) 0.050(10) Uiso d D 1 H
H2n2 0.093(4) 0.6430(10) 0.245(4) 0.040(10) Uiso d D 1 H
H2n3 0.031(3) 0.543(2) 0.183(3) 0.040(10) Uiso d D 1 H
H2 0.388(3) 0.454(2) 0.856(2) 0.018(6) Uiso d D 1 H
H6 0.095(3) 0.6600(10) 0.500(3) 0.029(7) Uiso d D 1 H
H7a 0.269(5) 0.414(3) 0.222(2) 0.070(10) Uiso d D 1 H
H7b 0.273(4) 0.3240(10) 0.320(4) 0.060(10) Uiso d D 1 H
H7c 0.449(2) 0.381(2) 0.363(4) 0.040(10) Uiso d D 1 H

loop_
_atom_site_aniso_label
_atom_site_aniso_U_11
_atom_site_aniso_U_22
_atom_site_aniso_U_33
_atom_site_aniso_U_12
_atom_site_aniso_U_13
_atom_site_aniso_U_23
S1 0.0326(3) 0.0207(3) 0.0192(3) -0.0031(2) 0.0157(2) -0.0023(2)
O1 0.0390(10) 0.0340(10) 0.0250(10) -0.0120(10) 0.0130(10) -0.0050(10)
O2 0.0500(10) 0.0290(10) 0.0250(10) -0.0100(10) 0.0260(10) -0.0050(10)
O3 0.0400(10) 0.0280(10) 0.0300(10) 0.0060(10) 0.0180(10) -0.0020(10)
N1 0.075(2) 0.045(2) 0.0300(10) 0.0310(10) 0.0270(10) 0.0070(10)
N2 0.0390(10) 0.0270(10) 0.0200(10) -0.0010(10) 0.0160(10) -0.0010(10)
C1 0.0290(10) 0.0230(10) 0.0210(10) -0.0030(10) 0.0160(10) -0.0030(10)
C2 0.038(2) 0.0280(10) 0.0200(10) 0.0040(10) 0.0160(10) 0.0030(10)
C3 0.0330(10) 0.0270(10) 0.0260(10) 0.0050(10) 0.0160(10) 0.0030(10)
C4 0.0310(10) 0.0260(10) 0.0230(10) -0.0030(10) 0.0170(10) -0.0050(10)
C5 0.0270(10) 0.0280(10) 0.0160(10) -0.0030(10) 0.0110(10) 0.0020(10)
C6 0.0300(10) 0.0210(10) 0.0210(10) -0.0020(10) 0.0150(10) 0.0000(10)
C7 0.037(2) 0.0370(10) 0.0300(10) 0.0040(10) 0.0190(10) -0.0060(10)

loop_
_atom_type_symbol
_atom_type_description
_atom_type_scat_dispersion_real
_atom_type_scat_dispersion_imag
_atom_type_scat_source
C C 0.0033 0.0016 'International Tables Vol C Tables 4.2.6.8 and 6.1.1.4'
H H 0.0000 0.0000 'International Tables Vol C Tables 4.2.6.8 and 6.1.1.4'
N N 0.0061 0.0033 'International Tables Vol C Tables 4.2.6.8 and 6.1.1.4'
O O 0.0106 0.0060 'International Tables Vol C Tables 4.2.6.8 and 6.1.1.4'
S S 0.1246 0.1234 'International Tables Vol C Tables 4.2.6.8 and 6.1.1.4'

loop_
_geom_angle_atom_site_label_1
_geom_angle_atom_site_label_2
_geom_angle_atom_site_label_3
_geom_angle
_geom_angle_publ_flag
O1 S1 O2 111.30(10) yes
O1 S1 O3 113.30(10) yes
O2 S1 O3 112.90(10) yes
O1 S1 C1 106.60(10) yes
O2 S1 C1 106.00(10) yes
O3 S1 C1 106.20(10) yes
C2 C1 C6 121.3(2) yes
C2 C1 S1 118.9(2) yes
C6 C1 S1 119.8(2) yes
C1 C2 C3 120.0(2) yes
N1 C3 C2 118.9(2) yes
N1 C3 C4 120.7(2) yes
C2 C3 C4 120.3(2) yes
C3 C4 C5 116.6(2) yes
C3 C4 C7 119.9(2) yes
C5 C4 C7 123.5(2) yes
C4 C5 C6 124.2(2) yes
C4 C5 N2 118.9(2) yes
C6 C5 N2 116.8(2) yes
C1 C6 C5 117.4(2) yes
C3 N1 H1n1 115(3) no
C3 N1 H1n2 120(2) no
H1n1 N1 H1n2 122(3) no
C5 N2 H2n1 112(2) no
C5 N2 H2n2 108(2) no
H2n1 N2 H2n2 108(3) no
C5 N2 H2n3 110(2) no
H2n1 N2 H2n3 108(3) no
H2n2 N2 H2n3 112(3) no
C1 C2 H2 123(2) no
C3 C2 H2 117(2) no
C5 C6 H6 123(2) no
C1 C6 H6 120(2) no
C4 C7 H7a 115(2) no
C4 C7 H7b 111(2) no
H7a C7 H7b 100(3) no
C4 C7 H7c 113(2) no
H7a C7 H7c 109(3) no
H7b C7 H7c 108(3) no

loop_
_geom_bond_atom_site_label_1
_geom_bond_atom_site_label_2
_geom_bond_distance
_geom_bond_publ_flag
S1 O1 1.447(2) yes
S1 O2 1.462(2) yes
S1 O3 1.451(2) yes
S1 C1 1.767(2) yes
N1 C3 1.372(3) yes
N2 C5 1.473(3) yes
C1 C2 1.381(3) yes
C1 C6 1.383(3) yes
C2 C3 1.397(3) yes
C3 C4 1.410(3) yes
C4 C5 1.387(3) yes
C4 C7 1.503(3) yes
C5 C6 1.382(3) yes
N1 H1n1 0.850(10) no
N1 H1n2 0.850(10) no
N2 H2n1 0.850(10) no
N2 H2n2 0.860(10) no
N2 H2n3 0.860(10) no
C2 H2 0.960(10) no
C6 H6 0.940(10) no
C7 H7a 0.940(10) no
C7 H7b 0.950(10) no
C7 H7c 0.950(10) no

loop_
_geom_hbond_atom_site_label_D
_geom_hbond_atom_site_label_H
_geom_hbond_atom_site_label_A
_geom_hbond_site_symmetry_A
_geom_hbond_distance_DH
_geom_hbond_distance_HA
_geom_hbond_distance_DA
_geom_hbond_angle_DHA
_geom_hbond_publ_flag
N1 H1n1 O1 3_667 0.850(10) 2.130(10) 2.950(3) 164(3) yes
N1 H1n2 O1 2_646 0.850(10) 2.17(2) 2.936(3) 150(2) yes
N2 H2n1 O2 1_554 0.850(10) 2.25(3) 2.854(3) 128(3) yes
N2 H2n2 O3 4_575 0.860(10) 1.940(10) 2.788(3) 173(3) yes
N2 H2n3 O2 3_566 0.860(10) 1.960(10) 2.806(3) 168(3) yes

loop_
_geom_torsion_atom_site_label_1
_geom_torsion_atom_site_label_2
_geom_torsion_atom_site_label_3
_geom_torsion_atom_site_label_4
_geom_torsion
_geom_torsion_publ_flag
O1 S1 C1 C2 69.1(2) no
O3 S1 C1 C2 -169.8(2) no
O2 S1 C1 C2 -49.6(2) no
O1 S1 C1 C6 -108.1(2) no
O3 S1 C1 C6 13.0(2) no
O2 S1 C1 C6 133.3(2) no
C6 C1 C2 C3 0.8(4) no
S1 C1 C2 C3 -176.4(2) no
C1 C2 C3 N1 174.1(3) no
C1 C2 C3 C4 -2.7(4) no
N1 C3 C4 C5 -172.8(3) no
C2 C3 C4 C5 3.9(4) no
N1 C3 C4 C7 5.8(4) no
C2 C3 C4 C7 -177.5(2) no
C3 C4 C5 C6 -3.5(4) no
C7 C4 C5 C6 178.0(2) no
C3 C4 C5 N2 177.8(2) no
C7 C4 C5 N2 -0.7(4) no
C4 C5 C6 C1 1.7(4) no
N2 C5 C6 C1 -179.6(2) no
C2 C1 C6 C5 -0.2(4) no
S1 C1 C6 C5 176.9(2) no

loop_
_cod_related_entry_id
_cod_related_entry_database
_cod_related_entry_code
1 ChemSpider 60176
